data_4306947
loop_
_publ_author_name
'Lin Cheng'
'Wei-Xiong Zhang'
'Bao-Hui Ye'
'Jian-Bin Lin'
'Xiao-Ming Chen'

_publ_section_title
;
In Situ Solvothermal Generation of 1,2,4-Triazolates and Related Compounds
from Organonitrile and Hydrazine Hydrate: A Mechanism Study
;
_journal_name_full 'Inorganic Chemistry'
_journal_page_first 1135
_journal_page_last 1143
_journal_paper_doi 10.1021/ic061303i
_journal_volume 46
_journal_year 2007
_chemical_formula_sum 'C24 H20 Cl2 Mn2 N10 O2'
_chemical_formula_weight 661.28
_chemical_name_systematic
; 
 ? 
;
_space_group_IT_number 20
_symmetry_cell_setting orthorhombic
_symmetry_space_group_name_Hall 'C 2c 2'
_symmetry_space_group_name_H-M 'C 2 2 21'
_atom_sites_solution_hydrogens geom
_atom_sites_solution_primary direct
_atom_sites_solution_secondary difmap
_audit_creation_method SHELXL-97
_cell_angle_alpha 90.00
_cell_angle_beta 90.00
_cell_angle_gamma 90.00
_cell_formula_units_Z 8
_cell_length_a 12.7851(17)
_cell_length_b 15.0878(19)
_cell_length_c 27.705(4)
_cell_measurement_temperature 293(2)
_cell_volume 5344.3(12)
_computing_cell_refinement
;
     'SAINT-PLUS for Windows NT, Ver. 6.0, Bruker AXS Inc., 1997.'
;
_computing_data_collection
;
          'SMART for Windows NT, Bruker AXS Inc., 1998.' 
;
_computing_molecular_graphics
;
     'XP-Interactive Molecular Graphics, Ver. 6.10, Bruker AXS Inc., 2000.'
;
_computing_publication_material 'SHELXTL-Bruker AXS Inc., 1998.'
_computing_structure_refinement 'SHELXL-97 (Sheldrick, 1997)'
_computing_structure_solution 'SHELXS-97 (Sheldrick, 1990)'
_diffrn_ambient_temperature 293(2)
_diffrn_measured_fraction_theta_full 0.929
_diffrn_measured_fraction_theta_max 0.929
_diffrn_measurement_device_type 'Bruker APX CCD'
_diffrn_measurement_method 'phi and omega scan'
_diffrn_radiation_monochromator graphite
_diffrn_radiation_source 'fine-focus sealed tube'
_diffrn_radiation_type MoK\a
_diffrn_radiation_wavelength 0.71073
_diffrn_reflns_av_R_equivalents 0.1137
_diffrn_reflns_av_sigmaI/netI 0.1622
_diffrn_reflns_limit_h_max 13
_diffrn_reflns_limit_h_min -15
_diffrn_reflns_limit_k_max 14
_diffrn_reflns_limit_k_min -18
_diffrn_reflns_limit_l_max 27
_diffrn_reflns_limit_l_min -29
_diffrn_reflns_number 10242
_diffrn_reflns_theta_full 26.00
_diffrn_reflns_theta_max 26.00
_diffrn_reflns_theta_min 1.47
_exptl_absorpt_coefficient_mu 1.189
_exptl_absorpt_correction_T_max 0.9109
_exptl_absorpt_correction_T_min 0.8418
_exptl_absorpt_correction_type multi-scan
_exptl_absorpt_process_details sadabs
_exptl_crystal_colour yellow
_exptl_crystal_density_diffrn 1.644
_exptl_crystal_density_method 'not measured'
_exptl_crystal_description block
_exptl_crystal_F_000 2672
_exptl_crystal_size_max 0.15
_exptl_crystal_size_mid 0.08
_exptl_crystal_size_min 0.08
_refine_diff_density_max 0.606
_refine_diff_density_min -0.668
_refine_diff_density_rms 0.101
_refine_ls_abs_structure_details 'Flack H D (1983), Acta Cryst. A39, 876-881'
_refine_ls_abs_structure_Flack 0.10(4)
_refine_ls_extinction_method none
_refine_ls_goodness_of_fit_ref 0.969
_refine_ls_hydrogen_treatment constr
_refine_ls_matrix_type full
_refine_ls_number_parameters 366
_refine_ls_number_reflns 4637
_refine_ls_number_restraints 0
_refine_ls_restrained_S_all 0.969
_refine_ls_R_factor_all 0.1138
_refine_ls_R_factor_gt 0.0713
_refine_ls_shift/su_max 0.001
_refine_ls_shift/su_mean 0.000
_refine_ls_structure_factor_coef Fsqd
_refine_ls_weighting_details 'calc w=1/[\s^2^(Fo^2^)+(0.0178P)^2^+0.0000P] where P=(Fo^2^+2Fc^2^)/3'
_refine_ls_weighting_scheme calc
_refine_ls_wR_factor_gt 0.1152
_refine_ls_wR_factor_ref 0.1296
_reflns_number_gt 3040
_reflns_number_total 4637
_reflns_threshold_expression >2sigma(I)
_cod_data_source_file ic061303isi20060714_094810_2.cif
_cod_data_source_block 1
_cod_depositor_comments
;

2021-12-16
Z value and formula fixed to values more according to usual
chemical conventions.                 miguel
;
_cod_original_formula_sum 'C48 H40 Cl4 Mn4 N20 O4'
_cod_original_formula_weight 1322.56
_cod_original_formula_units_Z 4
_cod_database_code 4306947

loop_
_symmetry_equiv_pos_as_xyz
'x, y, z'
'-x, -y, z+1/2'
'-x, y, -z+1/2'
'x, -y, -z'
'x+1/2, y+1/2, z'
'-x+1/2, -y+1/2, z+1/2'
'-x+1/2, y+1/2, -z+1/2'
'x+1/2, -y+1/2, -z'

loop_
_atom_site_label
_atom_site_type_symbol
_atom_site_fract_x
_atom_site_fract_y
_atom_site_fract_z
_atom_site_U_iso_or_equiv
_atom_site_adp_type
_atom_site_occupancy
_atom_site_symmetry_multiplicity
_atom_site_calc_flag
_atom_site_refinement_flags
_atom_site_disorder_assembly
_atom_site_disorder_group
Mn1 Mn 0.0000 1.16444(9) 1.2500 0.0268(5) Uani 1 2 d S . .
Mn2 Mn 0.0000 1.46538(10) 1.2500 0.0270(5) Uani 1 2 d S . .
Mn3 Mn 0.15105(11) 0.85583(7) 1.02387(4) 0.0265(3) Uani 1 1 d . . .
Cl1 Cl -0.17701(18) 1.51212(13) 1.27863(8) 0.0399(6) Uani 1 1 d . . .
Cl2 Cl -0.03709(16) 0.81943(13) 1.02843(7) 0.0372(5) Uani 1 1 d . . .
C1 C -0.0658(7) 1.0083(5) 1.1728(4) 0.035(2) Uani 1 1 d . . .
H1A H -0.0588 0.9706 1.1992 0.042 Uiso 1 1 calc R . .
C2 C -0.0825(7) 0.9701(5) 1.1288(3) 0.036(3) Uani 1 1 d . . .
H2A H -0.0856 0.9088 1.1255 0.043 Uiso 1 1 calc R . .
C3 C -0.0944(7) 1.0251(6) 1.0896(3) 0.038(2) Uani 1 1 d . . .
H3A H -0.1056 1.0015 1.0590 0.046 Uiso 1 1 calc R . .
C4 C -0.0896(7) 1.1159(5) 1.0962(3) 0.030(2) Uani 1 1 d . . .
H4A H -0.0988 1.1541 1.0703 0.036 Uiso 1 1 calc R . .
C5 C -0.0710(7) 1.1494(5) 1.1421(3) 0.031(2) Uani 1 1 d . . .
C6 C -0.0623(6) 1.2426(5) 1.1531(3) 0.0195(19) Uani 1 1 d . . .
C7 C -0.0569(7) 1.3794(5) 1.1508(3) 0.024(2) Uani 1 1 d . . .
C8 C -0.0617(7) 1.4756(5) 1.1383(3) 0.028(2) Uani 1 1 d . . .
C9 C -0.0733(7) 1.5040(6) 1.0907(3) 0.037(2) Uani 1 1 d . . .
H9A H -0.0801 1.4639 1.0654 0.044 Uiso 1 1 calc R . .
C10 C -0.0744(8) 1.5929(5) 1.0828(4) 0.048(3) Uani 1 1 d . . .
H10A H -0.0786 1.6141 1.0514 0.058 Uiso 1 1 calc R . .
C11 C -0.0696(7) 1.6519(5) 1.1202(4) 0.043(3) Uani 1 1 d . . .
H11A H -0.0741 1.7127 1.1150 0.052 Uiso 1 1 calc R . .
C12 C -0.0575(7) 1.6169(5) 1.1660(3) 0.038(3) Uani 1 1 d . . .
H12A H -0.0522 1.6562 1.1918 0.046 Uiso 1 1 calc R . .
C13 C 0.1642(7) 0.7535(5) 1.1291(3) 0.038(2) Uani 1 1 d . . .
H13A H 0.1548 0.7028 1.1105 0.045 Uiso 1 1 calc R . .
C14 C 0.1805(8) 0.7435(5) 1.1785(3) 0.045(3) Uani 1 1 d . . .
H14A H 0.1811 0.6876 1.1926 0.054 Uiso 1 1 calc R . .
C15 C 0.1954(7) 0.8167(6) 1.2053(3) 0.048(3) Uani 1 1 d . . .
H15A H 0.2086 0.8117 1.2382 0.058 Uiso 1 1 calc R . .
C16 C 0.1912(7) 0.9001(6) 1.1837(3) 0.036(2) Uani 1 1 d . . .
H16A H 0.1995 0.9513 1.2019 0.043 Uiso 1 1 calc R . .
C17 C 0.1743(6) 0.9047(5) 1.1350(3) 0.023(2) Uani 1 1 d . . .
C18 C 0.1714(6) 0.9884(4) 1.1076(3) 0.023(2) Uani 1 1 d . . .
C19 C 0.1726(7) 1.1218(4) 1.0860(3) 0.024(2) Uani 1 1 d . . .
C20 C 0.1745(7) 1.2174(5) 1.0827(3) 0.026(2) Uani 1 1 d . . .
C21 C 0.1858(7) 1.2738(5) 1.1224(3) 0.035(2) Uani 1 1 d . . .
H21A H 0.1947 1.2505 1.1532 0.042 Uiso 1 1 calc R . .
C22 C 0.1837(8) 1.3636(6) 1.1155(4) 0.045(3) Uani 1 1 d . . .
H22A H 0.1901 1.4021 1.1416 0.054 Uiso 1 1 calc R . .
C23 C 0.1722(8) 1.3960(5) 1.0699(4) 0.048(3) Uani 1 1 d . . .
H23A H 0.1707 1.4567 1.0641 0.057 Uiso 1 1 calc R . .
C24 C 0.1628(7) 1.3362(5) 1.0324(3) 0.046(2) Uani 1 1 d . . .
H24A H 0.1547 1.3585 1.0013 0.055 Uiso 1 1 calc R . .
N1 N -0.0589(6) 1.0952(4) 1.1811(3) 0.0301(18) Uani 1 1 d . . .
N2 N -0.0315(5) 1.2681(4) 1.1975(2) 0.0249(17) Uani 1 1 d . . .
N3 N -0.0298(5) 1.3595(4) 1.1963(2) 0.0239(17) Uani 1 1 d . . .
N4 N -0.0781(5) 1.3111(4) 1.1225(2) 0.0262(17) Uani 1 1 d . . .
N5 N -0.0531(6) 1.5303(4) 1.1756(3) 0.0309(18) Uani 1 1 d . . .
N6 N 0.1614(5) 0.8319(4) 1.1071(2) 0.0251(16) Uani 1 1 d . . .
N7 N 0.1656(5) 0.9862(4) 1.0595(2) 0.0230(15) Uani 1 1 d . . .
N8 N 0.1654(5) 1.0735(3) 1.0456(2) 0.0238(17) Uani 1 1 d . . .
N9 N 0.1760(6) 1.0709(4) 1.1264(2) 0.0265(17) Uani 1 1 d . . .
N10 N 0.1646(6) 1.2498(4) 1.0378(2) 0.0312(18) Uani 1 1 d . . .
O1W O 0.1563(5) 1.1289(3) 1.2223(2) 0.0391(15) Uani 1 1 d . . .
H1WA H 0.2112 1.0993 1.2495 0.05(3) Uiso 1 1 d R . .
H1WB H 0.1703 1.0963 1.1930 0.14(5) Uiso 1 1 d R . .
O2W O 0.3182(4) 0.8148(3) 1.0319(2) 0.0400(15) Uani 1 1 d . . .
H2WA H 0.3718 0.8148 1.0532 0.04(2) Uiso 1 1 d R . .
H2WB H 0.3712 0.8054 1.0104 0.02(2) Uiso 1 1 d R . .

loop_
_atom_site_aniso_label
_atom_site_aniso_U_11
_atom_site_aniso_U_22
_atom_site_aniso_U_33
_atom_site_aniso_U_23
_atom_site_aniso_U_13
_atom_site_aniso_U_12
Mn1 0.0372(11) 0.0261(10) 0.0171(11) 0.000 -0.0005(9) 0.000
Mn2 0.0360(11) 0.0250(8) 0.0200(11) 0.000 -0.0083(10) 0.000
Mn3 0.0375(8) 0.0265(6) 0.0154(7) -0.0006(5) -0.0009(7) 0.0001(6)
Cl1 0.0389(15) 0.0511(13) 0.0297(14) 0.0013(10) -0.0023(12) 0.0090(11)
Cl2 0.0408(14) 0.0459(11) 0.0250(13) -0.0036(12) -0.0002(10) -0.0115(10)
C1 0.023(5) 0.035(5) 0.048(7) 0.000(5) 0.011(5) 0.001(4)
C2 0.040(6) 0.028(5) 0.040(7) -0.024(4) 0.002(5) -0.014(4)
C3 0.040(6) 0.052(6) 0.023(6) -0.015(5) -0.001(5) -0.014(5)
C4 0.040(6) 0.031(5) 0.019(6) -0.002(4) -0.013(4) -0.005(4)
C5 0.033(6) 0.040(5) 0.020(6) -0.002(4) -0.002(4) -0.009(4)
C6 0.017(5) 0.029(4) 0.013(5) 0.003(4) 0.009(4) 0.006(3)
C7 0.022(5) 0.021(4) 0.030(6) 0.011(4) 0.004(4) 0.006(3)
C8 0.029(5) 0.036(5) 0.019(6) 0.010(4) -0.003(4) -0.001(4)
C9 0.031(6) 0.057(6) 0.023(6) 0.006(5) -0.002(5) 0.005(5)
C10 0.053(7) 0.026(5) 0.067(9) 0.030(5) 0.001(6) 0.003(5)
C11 0.048(7) 0.011(4) 0.070(8) 0.013(5) -0.003(6) 0.000(4)
C12 0.054(7) 0.031(5) 0.030(7) 0.005(4) -0.009(5) -0.005(4)
C13 0.036(6) 0.030(4) 0.047(7) -0.006(4) -0.004(5) 0.004(4)
C14 0.071(8) 0.027(5) 0.038(7) 0.020(4) -0.009(6) -0.005(5)
C15 0.060(7) 0.049(5) 0.036(6) 0.008(5) 0.000(5) -0.010(6)
C16 0.037(6) 0.052(6) 0.017(6) 0.000(4) -0.009(5) -0.004(5)
C17 0.023(5) 0.033(4) 0.014(6) 0.000(4) -0.006(4) -0.001(4)
C18 0.024(5) 0.028(4) 0.017(5) -0.007(3) 0.011(4) -0.002(4)
C19 0.033(5) 0.026(4) 0.012(5) -0.009(3) -0.002(4) -0.003(4)
C20 0.033(6) 0.032(4) 0.012(5) 0.002(3) 0.007(4) -0.003(4)
C21 0.043(7) 0.049(5) 0.012(5) -0.012(4) 0.010(5) -0.007(5)
C22 0.055(7) 0.049(6) 0.031(7) -0.013(5) -0.006(6) -0.001(5)
C23 0.046(7) 0.024(4) 0.073(9) -0.019(5) 0.004(6) -0.005(4)
C24 0.058(7) 0.038(5) 0.041(6) 0.003(4) 0.005(6) 0.002(5)
N1 0.045(5) 0.023(3) 0.022(5) -0.004(3) 0.004(4) -0.002(3)
N2 0.032(5) 0.030(4) 0.012(4) 0.002(3) 0.000(3) -0.003(3)
N3 0.038(5) 0.015(3) 0.019(4) -0.003(3) -0.009(3) -0.001(3)
N4 0.035(4) 0.024(3) 0.020(4) 0.001(3) -0.009(3) -0.001(3)
N5 0.047(5) 0.016(3) 0.030(5) 0.006(3) -0.015(4) -0.004(3)
N6 0.030(4) 0.027(3) 0.018(4) -0.001(3) 0.003(3) 0.003(3)
N7 0.033(4) 0.028(3) 0.008(4) -0.001(3) 0.002(3) -0.002(3)
N8 0.035(5) 0.025(3) 0.012(4) 0.002(3) 0.000(3) -0.003(3)
N9 0.024(4) 0.039(4) 0.016(4) -0.001(3) -0.002(3) -0.006(3)
N10 0.041(5) 0.023(3) 0.029(5) -0.007(3) 0.005(4) -0.008(3)
O1W 0.045(4) 0.055(3) 0.017(3) -0.001(3) -0.003(3) 0.018(3)
O2W 0.029(4) 0.070(4) 0.020(3) -0.007(3) -0.006(3) 0.013(3)

loop_
_atom_type_symbol
_atom_type_description
_atom_type_scat_dispersion_real
_atom_type_scat_dispersion_imag
_atom_type_scat_source
C C 0.0033 0.0016 'International Tables Vol C Tables 4.2.6.8 and 6.1.1.4'
H H 0.0000 0.0000 'International Tables Vol C Tables 4.2.6.8 and 6.1.1.4'
N N 0.0061 0.0033 'International Tables Vol C Tables 4.2.6.8 and 6.1.1.4'
O O 0.0106 0.0060 'International Tables Vol C Tables 4.2.6.8 and 6.1.1.4'
Cl Cl 0.1484 0.1585 'International Tables Vol C Tables 4.2.6.8 and 6.1.1.4'
Mn Mn 0.3368 0.7283 'International Tables Vol C Tables 4.2.6.8 and 6.1.1.4'

loop_
_geom_angle_atom_site_label_1
_geom_angle_atom_site_label_2
_geom_angle_atom_site_label_3
_geom_angle
_geom_angle_site_symmetry_1
_geom_angle_site_symmetry_3
_geom_angle_publ_flag
N2 Mn1 N2 87.9(3) 3_557 . ?
N2 Mn1 O1W 96.3(2) 3_557 3_557 ?
N2 Mn1 O1W 103.9(2) . 3_557 ?
N2 Mn1 O1W 103.9(2) 3_557 . ?
N2 Mn1 O1W 96.3(2) . . ?
O1W Mn1 O1W 151.9(3) 3_557 . ?
N2 Mn1 N1 160.3(2) 3_557 . ?
N2 Mn1 N1 73.2(2) . . ?
O1W Mn1 N1 83.2(2) 3_557 . ?
O1W Mn1 N1 84.2(2) . . ?
N2 Mn1 N1 73.2(2) 3_557 3_557 ?
N2 Mn1 N1 160.3(2) . 3_557 ?
O1W Mn1 N1 84.2(2) 3_557 3_557 ?
O1W Mn1 N1 83.2(2) . 3_557 ?
N1 Mn1 N1 126.1(3) . 3_557 ?
N3 Mn2 N3 87.7(3) . 3_557 ?
N3 Mn2 N5 157.9(2) . 3_557 ?
N3 Mn2 N5 70.5(2) 3_557 3_557 ?
N3 Mn2 N5 70.5(2) . . ?
N3 Mn2 N5 157.9(2) 3_557 . ?
N5 Mn2 N5 131.4(3) 3_557 . ?
N3 Mn2 Cl1 98.42(17) . 3_557 ?
N3 Mn2 Cl1 105.10(18) 3_557 3_557 ?
N5 Mn2 Cl1 84.30(19) 3_557 3_557 ?
N5 Mn2 Cl1 82.37(19) . 3_557 ?
N3 Mn2 Cl1 105.10(18) . . ?
N3 Mn2 Cl1 98.42(17) 3_557 . ?
N5 Mn2 Cl1 82.37(19) 3_557 . ?
N5 Mn2 Cl1 84.30(19) . . ?
Cl1 Mn2 Cl1 147.22(11) 3_557 . ?
N8 Mn3 N7 87.3(2) 4_577 . ?
N8 Mn3 O2W 98.1(2) 4_577 . ?
N7 Mn3 O2W 97.0(2) . . ?
N8 Mn3 N6 158.4(2) 4_577 . ?
N7 Mn3 N6 72.0(2) . . ?
O2W Mn3 N6 78.8(2) . . ?
N8 Mn3 N10 71.7(2) 4_577 4_577 ?
N7 Mn3 N10 157.8(2) . 4_577 ?
O2W Mn3 N10 79.3(2) . 4_577 ?
N6 Mn3 N10 127.6(2) . 4_577 ?
N8 Mn3 Cl2 103.5(2) 4_577 . ?
N7 Mn3 Cl2 104.90(18) . . ?
O2W Mn3 Cl2 149.75(15) . . ?
N6 Mn3 Cl2 88.30(18) . . ?
N10 Mn3 Cl2 87.59(19) 4_577 . ?
N1 C1 C2 125.4(8) . . ?
N1 C1 H1A 117.3 . . ?
C2 C1 H1A 117.3 . . ?
C1 C2 C3 117.9(7) . . ?
C1 C2 H2A 121.0 . . ?
C3 C2 H2A 121.0 . . ?
C2 C3 C4 119.1(8) . . ?
C2 C3 H3A 120.4 . . ?
C4 C3 H3A 120.4 . . ?
C3 C4 C5 119.4(8) . . ?
C3 C4 H4A 120.3 . . ?
C5 C4 H4A 120.3 . . ?
N1 C5 C4 121.8(7) . . ?
N1 C5 C6 114.1(7) . . ?
C4 C5 C6 124.1(7) . . ?
N2 C6 N4 113.4(6) . . ?
N2 C6 C5 119.6(7) . . ?
N4 C6 C5 127.0(8) . . ?
N4 C7 N3 115.8(6) . . ?
N4 C7 C8 127.6(8) . . ?
N3 C7 C8 116.6(7) . . ?
N5 C8 C9 123.6(7) . . ?
N5 C8 C7 114.8(7) . . ?
C9 C8 C7 121.6(8) . . ?
C10 C9 C8 117.1(9) . . ?
C10 C9 H9A 121.4 . . ?
C8 C9 H9A 121.4 . . ?
C9 C10 C11 121.4(9) . . ?
C9 C10 H10A 119.3 . . ?
C11 C10 H10A 119.3 . . ?
C10 C11 C12 116.9(7) . . ?
C10 C11 H11A 121.6 . . ?
C12 C11 H11A 121.6 . . ?
N5 C12 C11 124.1(8) . . ?
N5 C12 H12A 118.0 . . ?
C11 C12 H12A 118.0 . . ?
N6 C13 C14 123.3(8) . . ?
N6 C13 H13A 118.3 . . ?
C14 C13 H13A 118.3 . . ?
C15 C14 C13 118.3(8) . . ?
C15 C14 H14A 120.8 . . ?
C13 C14 H14A 120.8 . . ?
C14 C15 C16 119.9(9) . . ?
C14 C15 H15A 120.0 . . ?
C16 C15 H15A 120.0 . . ?
C17 C16 C15 118.4(8) . . ?
C17 C16 H16A 120.8 . . ?
C15 C16 H16A 120.8 . . ?
N6 C17 C16 122.7(7) . . ?
N6 C17 C18 113.5(7) . . ?
C16 C17 C18 123.7(7) . . ?
N7 C18 N9 114.2(6) . . ?
N7 C18 C17 119.6(6) . . ?
N9 C18 C17 126.2(7) . . ?
N8 C19 N9 112.5(6) . . ?
N8 C19 C20 119.5(7) . . ?
N9 C19 C20 128.1(7) . . ?
N10 C20 C21 121.1(7) . . ?
N10 C20 C19 114.9(7) . . ?
C21 C20 C19 124.0(8) . . ?
C22 C21 C20 119.4(9) . . ?
C22 C21 H21A 120.3 . . ?
C20 C21 H21A 120.3 . . ?
C23 C22 C21 119.1(9) . . ?
C23 C22 H22A 120.5 . . ?
C21 C22 H22A 120.5 . . ?
C22 C23 C24 118.2(8) . . ?
C22 C23 H23A 120.9 . . ?
C24 C23 H23A 120.9 . . ?
N10 C24 C23 124.1(9) . . ?
N10 C24 H24A 117.9 . . ?
C23 C24 H24A 117.9 . . ?
C1 N1 C5 116.5(8) . . ?
C1 N1 Mn1 127.6(6) . . ?
C5 N1 Mn1 115.0(5) . . ?
C6 N2 N3 105.6(6) . . ?
C6 N2 Mn1 117.3(5) . . ?
N3 N2 Mn1 137.1(5) . . ?
C7 N3 N2 104.0(6) . . ?
C7 N3 Mn2 120.9(5) . . ?
N2 N3 Mn2 135.0(5) . . ?
C7 N4 C6 101.1(6) . . ?
C8 N5 C12 116.8(7) . . ?
C8 N5 Mn2 116.2(5) . . ?
C12 N5 Mn2 125.9(6) . . ?
C13 N6 C17 117.3(7) . . ?
C13 N6 Mn3 126.1(5) . . ?
C17 N6 Mn3 116.4(4) . . ?
C18 N7 N8 104.9(5) . . ?
C18 N7 Mn3 118.2(5) . . ?
N8 N7 Mn3 136.7(5) . . ?
C19 N8 N7 106.7(6) . . ?
C19 N8 Mn3 118.1(5) . 4_577 ?
N7 N8 Mn3 135.2(5) . 4_577 ?
C18 N9 C19 101.7(6) . . ?
C24 N10 C20 118.1(7) . . ?
C24 N10 Mn3 126.2(6) . 4_577 ?
C20 N10 Mn3 115.8(4) . 4_577 ?
Mn1 O1W H1WA 115.5 . . ?
Mn1 O1W H1WB 125.7 . . ?
H1WA O1W H1WB 104.1 . . ?
Mn3 O2W H2WA 142.1 . . ?
Mn3 O2W H2WB 133.4 . . ?
H2WA O2W H2WB 82.2 . . ?

loop_
_geom_bond_atom_site_label_1
_geom_bond_atom_site_label_2
_geom_bond_distance
_geom_bond_site_symmetry_2
_geom_bond_publ_flag
Mn1 N2 2.173(6) 3_557 ?
Mn1 N2 2.173(6) . ?
Mn1 O1W 2.206(6) 3_557 ?
Mn1 O1W 2.206(6) . ?
Mn1 N1 2.303(7) . ?
Mn1 N1 2.303(7) 3_557 ?
Mn2 N3 2.216(6) . ?
Mn2 N3 2.216(6) 3_557 ?
Mn2 N5 2.381(7) 3_557 ?
Mn2 N5 2.381(7) . ?
Mn2 Cl1 2.500(2) 3_557 ?
Mn2 Cl1 2.500(2) . ?
Mn3 N8 2.207(6) 4_577 ?
Mn3 N7 2.210(6) . ?
Mn3 O2W 2.236(6) . ?
Mn3 N6 2.339(6) . ?
Mn3 N10 2.344(6) 4_577 ?
Mn3 Cl2 2.471(3) . ?
C1 N1 1.335(9) . ?
C1 C2 1.365(12) . ?
C1 H1A 0.9300 . ?
C2 C3 1.377(11) . ?
C2 H2A 0.9300 . ?
C3 C4 1.384(10) . ?
C3 H3A 0.9300 . ?
C4 C5 1.389(11) . ?
C4 H4A 0.9300 . ?
C5 N1 1.362(10) . ?
C5 C6 1.443(10) . ?
C6 N2 1.348(10) . ?
C6 N4 1.352(9) . ?
C7 N4 1.323(9) . ?
C7 N3 1.341(10) . ?
C7 C8 1.494(10) . ?
C8 N5 1.328(10) . ?
C8 C9 1.395(12) . ?
C9 C10 1.359(10) . ?
C9 H9A 0.9300 . ?
C10 C11 1.366(12) . ?
C10 H10A 0.9300 . ?
C11 C12 1.384(11) . ?
C11 H11A 0.9300 . ?
C12 N5 1.334(9) . ?
C12 H12A 0.9300 . ?
C13 N6 1.331(9) . ?
C13 C14 1.394(12) . ?
C13 H13A 0.9300 . ?
C14 C15 1.343(11) . ?
C14 H14A 0.9300 . ?
C15 C16 1.395(11) . ?
C15 H15A 0.9300 . ?
C16 C17 1.367(11) . ?
C16 H16A 0.9300 . ?
C17 N6 1.352(8) . ?
C17 C18 1.473(10) . ?
C18 N7 1.334(9) . ?
C18 N9 1.349(8) . ?
C19 N8 1.339(8) . ?
C19 N9 1.358(9) . ?
C19 C20 1.445(9) . ?
C20 N10 1.341(9) . ?
C20 C21 1.397(10) . ?
C21 C22 1.370(11) . ?
C21 H21A 0.9300 . ?
C22 C23 1.363(12) . ?
C22 H22A 0.9300 . ?
C23 C24 1.381(11) . ?
C23 H23A 0.9300 . ?
C24 N10 1.312(9) . ?
C24 H24A 0.9300 . ?
N2 N3 1.379(7) . ?
N7 N8 1.373(7) . ?
N8 Mn3 2.207(6) 4_577 ?
N10 Mn3 2.344(6) 4_577 ?
O1W H1WA 1.1226 . ?
O1W H1WB 0.9678 . ?
O2W H2WA 0.9040 . ?
O2W H2WB 0.9128 . ?

loop_
_geom_hbond_atom_site_label_D
_geom_hbond_atom_site_label_H
_geom_hbond_atom_site_label_A
_geom_hbond_distance_DH
_geom_hbond_distance_HA
_geom_hbond_distance_DA
_geom_hbond_angle_DHA
_geom_hbond_site_symmetry_A
O1W H1WA Cl1 1.12 2.10 3.175(6) 158.7 5_545
O1W H1WB N9 0.97 1.89 2.811(8) 158.9 .
O2W H2WA N4 0.90 2.03 2.840(8) 149.2 5_545
O2W H2WB Cl2 0.91 2.47 3.212(5) 139.1 8_567
